data_7002478
loop_
_publ_author_name
'Dai, Feng-Rong'
'Ye, Heng-Yun'
'Li, Bin'
'Zhang, Li-Yi'
'Chen, Zhong-Ning'

_publ_section_title
;
 Low-valence oxo-centred triruthenium complexes by bridging acetate
 substitution with pyrazolyldiazine or pyridinyltetrazine ligands
;
_journal_issue 40
_journal_name_full 'Dalton Transactions'
_journal_page_first 8696
_journal_page_last 8703
_journal_paper_doi 10.1039/b908798b
_journal_year 2009
_chemical_formula_moiety 'C25 H28 N7 O11 Ru3, C H2 Cl2, F6 P'
_chemical_formula_sum 'C26 H30 Cl2 F6 N7 O11 P Ru3'
_chemical_formula_weight 1135.65
_chemical_name_systematic
;
?
;
_space_group_IT_number 14
_symmetry_cell_setting monoclinic
_symmetry_space_group_name_Hall '-P 2ybc'
_symmetry_space_group_name_H-M 'P 1 21/c 1'
_atom_sites_solution_hydrogens geom
_atom_sites_solution_primary direct
_atom_sites_solution_secondary difmap
_audit_creation_method SHELXL-97
_cell_angle_alpha 90.00
_cell_angle_beta 116.807(5)
_cell_angle_gamma 90.00
_cell_formula_units_Z 4
_cell_length_a 17.011(9)
_cell_length_b 16.931(6)
_cell_length_c 15.356(6)
_cell_measurement_reflns_used 8887
_cell_measurement_temperature 293(2)
_cell_measurement_theta_max 27.4680
_cell_measurement_theta_min 2.4104
_cell_volume 3947(3)
_computing_cell_refinement 'CrystalClear (Rigaku/MSC Inc., 2005)'
_computing_data_collection 'CrystalClear (Rigaku/MSC Inc., 2005)'
_computing_data_reduction 'CrystalClear (Rigaku/MSC Inc., 2005)'
_computing_molecular_graphics 'Bruker SHELXTL'
_computing_publication_material 'Bruker SHELXTL'
_computing_structure_refinement 'SHELXL-97 (Sheldrick, 1997)'
_computing_structure_solution 'SHELXS-97 (Sheldrick, 1990)'
_diffrn_ambient_temperature 293(2)
_diffrn_detector_area_resol_mean 28.5714
_diffrn_measured_fraction_theta_full 0.990
_diffrn_measured_fraction_theta_max 0.990
_diffrn_measurement_device_type 'RIGAKU SATURN70'
_diffrn_measurement_method '\w scans'
_diffrn_radiation_monochromator graphite
_diffrn_radiation_source 'fine-focus sealed tube'
_diffrn_radiation_type MoK\a
_diffrn_radiation_wavelength 0.71073
_diffrn_reflns_av_R_equivalents 0.0441
_diffrn_reflns_av_sigmaI/netI 0.0447
_diffrn_reflns_limit_h_max 20
_diffrn_reflns_limit_h_min -20
_diffrn_reflns_limit_k_max 19
_diffrn_reflns_limit_k_min -20
_diffrn_reflns_limit_l_max 18
_diffrn_reflns_limit_l_min -18
_diffrn_reflns_number 25004
_diffrn_reflns_theta_full 25.00
_diffrn_reflns_theta_max 25.00
_diffrn_reflns_theta_min 2.69
_exptl_absorpt_coefficient_mu 1.399
_exptl_absorpt_correction_T_max 1.0000
_exptl_absorpt_correction_T_min 0.8243
_exptl_absorpt_correction_type multi-scan
_exptl_crystal_colour brown
_exptl_crystal_density_diffrn 1.911
_exptl_crystal_density_method 'not measured'
_exptl_crystal_description Prism
_exptl_crystal_F_000 2232
_exptl_crystal_size_max 0.3000
_exptl_crystal_size_mid 0.2500
_exptl_crystal_size_min 0.1100
_refine_diff_density_max 1.343
_refine_diff_density_min -0.883
_refine_diff_density_rms 0.142
_refine_ls_extinction_coef 0.0028(4)
_refine_ls_extinction_expression Fc^*^=kFc[1+0.001xFc^2^\l^3^/sin(2\q)]^-1/4^
_refine_ls_extinction_method SHELXL
_refine_ls_goodness_of_fit_ref 1.083
_refine_ls_hydrogen_treatment constr
_refine_ls_matrix_type full
_refine_ls_number_parameters 571
_refine_ls_number_reflns 6886
_refine_ls_number_restraints 96
_refine_ls_restrained_S_all 1.084
_refine_ls_R_factor_all 0.0845
_refine_ls_R_factor_gt 0.0753
_refine_ls_shift/su_max 0.124
_refine_ls_shift/su_mean 0.006
_refine_ls_structure_factor_coef Fsqd
_refine_ls_weighting_details 'calc w=1/[\s^2^(Fo^2^)+(0.0670P)^2^+46.3926P] where P=(Fo^2^+2Fc^2^)/3'
_refine_ls_weighting_scheme calc
_refine_ls_wR_factor_gt 0.1780
_refine_ls_wR_factor_ref 0.1843
_reflns_number_gt 6071
_reflns_number_total 6886
_reflns_threshold_expression >2sigma(I)
_cod_data_source_file b908798b.txt
_cod_data_source_block compound_5
_cod_depositor_comments
;
The following automatic conversions were performed:
'_exptl_absorpt_correction_type' value 'Multi-scan' changed to
'multi-scan' according to
'/home/saulius/struct/CIF-dictionaries/cif_core.dic' dictionary named
'cif_core.dic' version 2.4.1 from 2010-06-29.

Automatic conversion script
Id: cif_fix_enum 1527 2010-12-29 10:47:43Z saulius 
;
_cod_original_sg_symbol_H-M 'P 21/c'
_cod_database_code 7002478

loop_
_symmetry_equiv_pos_as_xyz
'x, y, z'
'-x, y+1/2, -z+1/2'
'-x, -y, -z'
'x, -y-1/2, z-1/2'

loop_
_atom_site_label
_atom_site_type_symbol
_atom_site_fract_x
_atom_site_fract_y
_atom_site_fract_z
_atom_site_U_iso_or_equiv
_atom_site_adp_type
_atom_site_occupancy
_atom_site_symmetry_multiplicity
_atom_site_calc_flag
_atom_site_refinement_flags
_atom_site_disorder_assembly
_atom_site_disorder_group
Ru1 Ru 0.19007(5) -0.31607(4) 0.47858(5) 0.0360(2) Uani 1 1 d . A .
Ru2 Ru 0.13405(5) -0.13262(4) 0.44317(5) 0.0367(2) Uani 1 1 d . A .
Ru3 Ru 0.34429(5) -0.18170(4) 0.51260(6) 0.0382(2) Uani 1 1 d . A .
P1 P 0.2017(4) 0.2616(3) 0.5570(4) 0.1076(16) Uani 1 1 d . . .
F1 F 0.1917(16) 0.1868(9) 0.4890(14) 0.229(9) Uani 1 1 d . . .
F2 F 0.1970(13) 0.3132(9) 0.4719(12) 0.199(7) Uani 1 1 d . . .
F3 F 0.2115(12) 0.3373(9) 0.6130(11) 0.187(6) Uani 1 1 d . . .
F4 F 0.2060(10) 0.2085(9) 0.6397(12) 0.183(7) Uani 1 1 d . . .
F5 F 0.1019(10) 0.2699(12) 0.5175(15) 0.225(9) Uani 1 1 d . . .
F6 F 0.3015(9) 0.2461(11) 0.5941(12) 0.191(7) Uani 1 1 d . . .
N1 N 0.1265(6) -0.4258(5) 0.4464(6) 0.048(2) Uani 1 1 d . . .
N2 N 0.0431(5) -0.4204(5) 0.3707(6) 0.050(2) Uani 1 1 d . . .
N3 N 0.0729(5) -0.2897(5) 0.3794(5) 0.0409(18) Uani 1 1 d . . .
N4 N 0.0495(5) -0.2117(5) 0.3637(6) 0.0426(18) Uani 1 1 d . . .
N5 N -0.0512(6) -0.1132(6) 0.3103(7) 0.060(2) Uani 1 1 d . . .
N6 N 0.0181(6) -0.0677(6) 0.3778(7) 0.056(2) Uani 1 1 d . . .
N7 N 0.4751(5) -0.1523(5) 0.5423(7) 0.059(2) Uani 1 1 d D . .
O1 O 0.2285(4) -0.2096(4) 0.4858(4) 0.0347(13) Uani 1 1 d . . .
O2 O 0.1452(4) -0.2945(4) 0.5798(5) 0.0457(16) Uani 1 1 d . . .
O3 O 0.1062(4) -0.1655(4) 0.5556(5) 0.0462(16) Uani 1 1 d . . .
O4 O 0.3072(5) -0.3566(4) 0.5902(5) 0.0549(18) Uani 1 1 d . . .
O5 O 0.3975(4) -0.2495(4) 0.6338(5) 0.0545(18) Uani 1 1 d . . .
O6 O 0.2349(4) -0.3465(4) 0.3797(5) 0.0455(16) Uani 1 1 d . . .
O7 O 0.3570(4) -0.2716(4) 0.4296(6) 0.0570(19) Uani 1 1 d . . .
O8 O 0.1585(4) -0.0906(4) 0.3313(5) 0.0483(16) Uani 1 1 d . . .
O9 O 0.3056(4) -0.1109(4) 0.3924(5) 0.0503(17) Uani 1 1 d . . .
O10 O 0.2109(4) -0.0409(4) 0.5296(5) 0.0465(16) Uani 1 1 d . . .
O11 O 0.3500(4) -0.0875(4) 0.5976(5) 0.0467(16) Uani 1 1 d . . .
C1 C 0.1383(9) -0.5009(6) 0.4734(9) 0.064(3) Uani 1 1 d U . .
H1A H 0.1891 -0.5215 0.5239 0.077 Uiso 1 1 calc R . .
C2 C 0.0636(9) -0.5446(8) 0.4151(10) 0.079(3) Uani 1 1 d U . .
H2A H 0.0555 -0.5985 0.4193 0.095 Uiso 1 1 calc R . .
C3 C 0.0040(9) -0.4924(8) 0.3501(11) 0.075(3) Uani 1 1 d U . .
H3A H -0.0521 -0.5041 0.3016 0.090 Uiso 1 1 calc R . .
C4 C 0.0108(6) -0.3459(7) 0.3370(8) 0.048(2) Uani 1 1 d . . .
C5 C -0.0758(7) -0.3265(8) 0.2714(8) 0.059(3) Uani 1 1 d . . .
H5A H -0.1170 -0.3656 0.2382 0.071 Uiso 1 1 calc R . .
C6 C -0.0982(7) -0.2478(8) 0.2575(8) 0.063(3) Uani 1 1 d . . .
H6A H -0.1550 -0.2326 0.2140 0.076 Uiso 1 1 calc R . .
C7 C -0.0364(6) -0.1926(7) 0.3079(7) 0.046(2) Uani 1 1 d . . .
C8 C -0.1251(8) -0.0670(10) 0.2692(11) 0.084(4) Uani 1 1 d . . .
H8A H -0.1803 -0.0836 0.2227 0.101 Uiso 1 1 calc R . .
C9 C -0.1052(9) 0.0052(10) 0.3064(11) 0.084(4) Uani 1 1 d . . .
H9A H -0.1431 0.0483 0.2899 0.101 Uiso 1 1 calc R . .
C10 C -0.0150(9) 0.0043(8) 0.3763(12) 0.084(4) Uani 1 1 d . . .
H10A H 0.0161 0.0468 0.4147 0.101 Uiso 1 1 calc R . .
C11 C 0.1132(6) -0.2318(6) 0.5953(7) 0.044(2) Uani 1 1 d . A .
C12 C 0.0822(9) -0.2371(8) 0.6745(9) 0.067(3) Uani 1 1 d . . .
H12A H 0.0905 -0.2900 0.6996 0.101 Uiso 1 1 calc R A .
H12B H 0.0209 -0.2235 0.6471 0.101 Uiso 1 1 calc R . .
H12C H 0.1157 -0.2011 0.7264 0.101 Uiso 1 1 calc R . .
C13 C 0.3752(7) -0.3193(7) 0.6464(8) 0.056(3) Uani 1 1 d . A .
C14 C 0.4416(11) -0.3606(9) 0.7380(13) 0.124(8) Uani 1 1 d . . .
H14A H 0.4202 -0.4122 0.7421 0.186 Uiso 1 1 calc R A .
H14B H 0.4498 -0.3303 0.7943 0.186 Uiso 1 1 calc R . .
H14C H 0.4968 -0.3652 0.7355 0.186 Uiso 1 1 calc R . .
C15 C 0.3043(6) -0.3231(6) 0.3764(8) 0.046(2) Uani 1 1 d . A .
C16 C 0.3250(8) -0.3586(9) 0.2978(10) 0.077(4) Uani 1 1 d . . .
H16A H 0.3788 -0.3364 0.3029 0.116 Uiso 1 1 calc R A .
H16B H 0.2778 -0.3470 0.2346 0.116 Uiso 1 1 calc R . .
H16C H 0.3313 -0.4148 0.3064 0.116 Uiso 1 1 calc R . .
C17 C 0.2322(7) -0.0859(6) 0.3282(7) 0.046(2) Uani 1 1 d . A .
C18 C 0.2308(9) -0.0488(7) 0.2389(8) 0.064(3) Uani 1 1 d . . .
H18A H 0.2894 -0.0480 0.2447 0.096 Uiso 1 1 calc R A .
H18B H 0.2090 0.0043 0.2324 0.096 Uiso 1 1 calc R . .
H18C H 0.1932 -0.0789 0.1824 0.096 Uiso 1 1 calc R . .
C19 C 0.2917(7) -0.0373(6) 0.5890(7) 0.041(2) Uani 1 1 d . A .
C20 C 0.3213(8) 0.0343(7) 0.6553(8) 0.057(3) Uani 1 1 d . . .
H20A H 0.2716 0.0678 0.6417 0.085 Uiso 1 1 calc R A .
H20B H 0.3646 0.0629 0.6441 0.085 Uiso 1 1 calc R . .
H20C H 0.3465 0.0174 0.7221 0.085 Uiso 1 1 calc R . .
C21 C 0.5371(9) -0.1344(16) 0.6357(9) 0.099(8) Uani 0.479(14) 1 d PDU A 1
H21A H 0.5215 -0.1335 0.6865 0.119 Uiso 0.479(14) 1 calc PR A 1
C22 C 0.6231(9) -0.1177(19) 0.6537(11) 0.126(8) Uani 0.479(14) 1 d PDU A 1
H22A H 0.6657 -0.1068 0.7168 0.151 Uiso 0.479(14) 1 calc PR A 1
C23 C 0.6451(7) -0.1173(9) 0.5767(15) 0.133(5) Uani 0.479(14) 1 d PDU A 1
H23A H 0.6991 -0.0972 0.5856 0.160 Uiso 0.479(14) 1 calc PR A 1
C24 C 0.5862(11) -0.147(2) 0.4868(14) 0.125(8) Uani 0.479(14) 1 d PDU A 1
H24A H 0.6046 -0.1584 0.4396 0.150 Uiso 0.479(14) 1 calc PR A 1
C25 C 0.4993(9) -0.1594(17) 0.4677(10) 0.114(8) Uani 0.479(14) 1 d PDU A 1
H25A H 0.4574 -0.1724 0.4050 0.136 Uiso 0.479(14) 1 calc PR A 1
C21' C 0.5398(9) -0.2095(9) 0.579(2) 0.138(10) Uani 0.521(14) 1 d PDU A 2
H21B H 0.5255 -0.2607 0.5891 0.166 Uiso 0.521(14) 1 calc PR A 2
C22' C 0.6263(8) -0.1903(12) 0.602(2) 0.140(8) Uani 0.521(14) 1 d PDU A 2
H22B H 0.6713 -0.2265 0.6348 0.168 Uiso 0.521(14) 1 calc PR A 2
C23' C 0.6451(7) -0.1173(9) 0.5767(15) 0.133(5) Uani 0.521(14) 1 d PDU A 2
H23B H 0.7008 -0.1071 0.5820 0.160 Uiso 0.521(14) 1 calc PR A 2
C24' C 0.5807(10) -0.0586(10) 0.543(2) 0.115(7) Uani 0.521(14) 1 d PDU A 2
H24B H 0.5952 -0.0075 0.5331 0.137 Uiso 0.521(14) 1 calc PR A 2
C25' C 0.4950(9) -0.0770(8) 0.5235(18) 0.090(7) Uani 0.521(14) 1 d PDU A 2
H25B H 0.4510 -0.0389 0.4980 0.108 Uiso 0.521(14) 1 calc PR A 2
C01 C 0.365(4) -0.523(3) 0.496(3) 0.25(10) Uani 0.38(3) 1 d PD B 1
H01A H 0.3749 -0.4695 0.4806 0.298 Uiso 0.38(3) 1 calc PR B 1
H01B H 0.3074 -0.5254 0.4939 0.298 Uiso 0.38(3) 1 calc PR B 1
Cl1 Cl 0.3689(18) -0.5883(15) 0.409(2) 0.164(10) Uani 0.38(3) 1 d PD B 1
Cl2 Cl 0.446(3) -0.548(4) 0.614(3) 0.53(7) Uani 0.38(3) 1 d PD B 1
C02 C 0.414(2) -0.6191(16) 0.4980(16) 0.159(19) Uani 0.62(3) 1 d PD B 2
H02A H 0.3914 -0.6558 0.5303 0.191 Uiso 0.62(3) 1 calc PR B 2
H02B H 0.4773 -0.6224 0.5298 0.191 Uiso 0.62(3) 1 calc PR B 2
Cl3 Cl 0.3729(14) -0.6461(15) 0.3740(12) 0.228(12) Uani 0.62(3) 1 d PD B 2
Cl4 Cl 0.381(2) -0.5229(16) 0.510(3) 0.41(4) Uani 0.62(3) 1 d PD B 2

loop_
_atom_site_aniso_label
_atom_site_aniso_U_11
_atom_site_aniso_U_22
_atom_site_aniso_U_33
_atom_site_aniso_U_23
_atom_site_aniso_U_13
_atom_site_aniso_U_12
Ru1 0.0338(4) 0.0385(4) 0.0344(4) -0.0013(3) 0.0144(3) -0.0026(3)
Ru2 0.0351(4) 0.0435(5) 0.0332(4) 0.0033(3) 0.0169(3) 0.0054(3)
Ru3 0.0307(4) 0.0408(5) 0.0429(4) -0.0060(3) 0.0165(3) -0.0032(3)
P1 0.129(4) 0.089(3) 0.128(4) 0.028(3) 0.079(4) 0.031(3)
F1 0.36(3) 0.145(13) 0.192(16) -0.013(11) 0.133(19) 0.056(15)
F2 0.32(2) 0.167(13) 0.180(14) 0.059(11) 0.175(16) 0.073(13)
F3 0.260(19) 0.135(11) 0.146(12) -0.028(9) 0.074(12) 0.004(11)
F4 0.214(14) 0.183(12) 0.232(15) 0.113(12) 0.171(13) 0.104(11)
F5 0.117(11) 0.25(2) 0.26(2) 0.070(17) 0.050(12) 0.040(12)
F6 0.142(11) 0.276(19) 0.200(15) 0.029(14) 0.117(11) 0.064(12)
N1 0.054(5) 0.046(5) 0.046(5) -0.005(4) 0.025(4) -0.008(4)
N2 0.044(5) 0.053(5) 0.051(5) -0.012(4) 0.021(4) -0.014(4)
N3 0.039(4) 0.054(5) 0.036(4) -0.011(4) 0.023(3) -0.007(4)
N4 0.040(4) 0.057(5) 0.038(4) 0.000(4) 0.024(4) 0.000(4)
N5 0.038(5) 0.079(7) 0.059(6) 0.012(5) 0.017(4) 0.015(5)
N6 0.054(5) 0.063(6) 0.053(5) 0.009(4) 0.025(4) 0.014(5)
N7 0.044(5) 0.053(5) 0.078(7) -0.023(5) 0.026(5) -0.010(4)
O1 0.030(3) 0.044(3) 0.031(3) -0.001(3) 0.015(2) 0.001(3)
O2 0.055(4) 0.048(4) 0.037(4) -0.003(3) 0.024(3) -0.004(3)
O3 0.048(4) 0.054(4) 0.046(4) -0.003(3) 0.029(3) 0.001(3)
O4 0.043(4) 0.044(4) 0.059(5) 0.006(3) 0.007(3) -0.002(3)
O5 0.044(4) 0.046(4) 0.057(4) 0.004(3) 0.007(3) -0.001(3)
O6 0.038(3) 0.050(4) 0.053(4) -0.013(3) 0.024(3) -0.008(3)
O7 0.045(4) 0.060(5) 0.070(5) -0.027(4) 0.030(4) -0.011(4)
O8 0.053(4) 0.054(4) 0.042(4) 0.010(3) 0.024(3) 0.006(3)
O9 0.042(4) 0.063(4) 0.047(4) 0.009(3) 0.022(3) -0.002(3)
O10 0.044(4) 0.049(4) 0.045(4) -0.003(3) 0.019(3) 0.002(3)
O11 0.048(4) 0.046(4) 0.044(4) -0.010(3) 0.020(3) -0.002(3)
C1 0.087(7) 0.040(5) 0.062(6) -0.012(5) 0.032(5) -0.017(5)
C2 0.090(7) 0.052(6) 0.080(7) -0.012(5) 0.025(6) -0.027(5)
C3 0.078(7) 0.062(7) 0.079(7) -0.017(6) 0.029(6) -0.033(6)
C4 0.041(5) 0.061(6) 0.049(6) -0.008(5) 0.027(5) -0.011(5)
C5 0.038(5) 0.084(9) 0.044(6) -0.007(6) 0.009(5) -0.019(6)
C6 0.038(6) 0.089(9) 0.053(7) 0.004(6) 0.012(5) -0.001(6)
C7 0.037(5) 0.066(7) 0.038(5) 0.001(5) 0.019(4) 0.008(5)
C8 0.043(7) 0.110(12) 0.080(9) 0.021(9) 0.010(6) 0.034(7)
C9 0.071(9) 0.096(11) 0.087(10) 0.017(9) 0.038(8) 0.044(8)
C10 0.080(9) 0.067(8) 0.102(11) 0.018(8) 0.039(8) 0.046(7)
C11 0.036(5) 0.057(6) 0.037(5) -0.003(5) 0.014(4) -0.006(4)
C12 0.095(9) 0.071(8) 0.057(7) -0.011(6) 0.053(7) -0.027(7)
C13 0.051(6) 0.050(6) 0.055(6) 0.006(5) 0.011(5) 0.006(5)
C14 0.093(11) 0.073(10) 0.113(13) 0.033(9) -0.035(10) -0.019(9)
C15 0.043(5) 0.043(5) 0.052(6) -0.012(5) 0.020(5) 0.001(4)
C16 0.067(8) 0.104(10) 0.087(9) -0.043(8) 0.058(8) -0.018(7)
C17 0.057(6) 0.039(5) 0.046(6) -0.001(4) 0.029(5) -0.003(5)
C18 0.091(9) 0.067(7) 0.046(6) 0.019(6) 0.042(6) 0.004(6)
C19 0.057(6) 0.040(5) 0.034(5) -0.002(4) 0.028(5) -0.001(4)
C20 0.063(7) 0.055(6) 0.053(6) -0.017(5) 0.027(5) -0.011(5)
C21 0.044(11) 0.083(15) 0.16(2) -0.045(15) 0.043(13) -0.011(11)
C22 0.058(11) 0.109(14) 0.198(18) -0.037(14) 0.046(12) -0.020(11)
C23 0.066(7) 0.129(10) 0.223(14) -0.052(10) 0.081(8) -0.020(7)
C24 0.069(11) 0.115(14) 0.227(18) -0.078(13) 0.099(12) -0.031(10)
C25 0.076(13) 0.094(15) 0.22(2) -0.084(15) 0.116(14) -0.044(11)
C21' 0.048(12) 0.121(17) 0.25(2) -0.065(17) 0.066(14) -0.006(12)
C22' 0.061(10) 0.118(14) 0.245(19) -0.059(14) 0.071(12) -0.016(11)
C23' 0.066(7) 0.129(10) 0.223(14) -0.052(10) 0.081(8) -0.020(7)
C24' 0.081(11) 0.100(13) 0.182(17) -0.043(12) 0.076(12) -0.033(10)
C25' 0.072(12) 0.080(14) 0.147(18) -0.036(13) 0.075(12) -0.033(11)
C01 0.11(6) 0.06(4) 0.6(3) 0.08(9) 0.23(12) 0.04(4)
Cl1 0.19(2) 0.118(15) 0.18(2) 0.033(14) 0.083(17) 0.027(15)
Cl2 0.26(5) 0.52(9) 0.64(11) -0.42(9) 0.05(6) 0.04(5)
C02 0.09(2) 0.13(3) 0.18(4) 0.03(3) -0.01(2) 0.01(2)
Cl3 0.252(18) 0.25(3) 0.161(14) 0.117(16) 0.079(13) 0.029(18)
Cl4 0.30(4) 0.18(2) 0.79(12) -0.09(4) 0.28(6) -0.06(2)

loop_
_atom_type_symbol
_atom_type_description
_atom_type_scat_dispersion_real
_atom_type_scat_dispersion_imag
_atom_type_scat_source
C C 0.0033 0.0016 'International Tables Vol C Tables 4.2.6.8 and 6.1.1.4'
H H 0.0000 0.0000 'International Tables Vol C Tables 4.2.6.8 and 6.1.1.4'
N N 0.0061 0.0033 'International Tables Vol C Tables 4.2.6.8 and 6.1.1.4'
O O 0.0106 0.0060 'International Tables Vol C Tables 4.2.6.8 and 6.1.1.4'
F F 0.0171 0.0103 'International Tables Vol C Tables 4.2.6.8 and 6.1.1.4'
P P 0.1023 0.0942 'International Tables Vol C Tables 4.2.6.8 and 6.1.1.4'
Cl Cl 0.1484 0.1585 'International Tables Vol C Tables 4.2.6.8 and 6.1.1.4'
Ru Ru -1.2594 0.8363 'International Tables Vol C Tables 4.2.6.8 and 6.1.1.4'

loop_
_geom_angle_atom_site_label_1
_geom_angle_atom_site_label_2
_geom_angle_atom_site_label_3
_geom_angle
_geom_angle_site_symmetry_1
_geom_angle_site_symmetry_3
_geom_angle_publ_flag
O1 Ru1 N3 91.8(3) . . ?
O1 Ru1 O6 92.8(3) . . ?
N3 Ru1 O6 94.0(3) . . ?
O1 Ru1 O2 91.3(3) . . ?
N3 Ru1 O2 87.3(3) . . ?
O6 Ru1 O2 175.7(3) . . ?
O1 Ru1 O4 95.1(3) . . ?
N3 Ru1 O4 172.1(3) . . ?
O6 Ru1 O4 89.4(3) . . ?
O2 Ru1 O4 88.8(3) . . ?
O1 Ru1 N1 168.9(3) . . ?
N3 Ru1 N1 77.3(3) . . ?
O6 Ru1 N1 85.8(3) . . ?
O2 Ru1 N1 90.5(3) . . ?
O4 Ru1 N1 95.9(3) . . ?
O1 Ru2 N4 90.9(3) . . ?
O1 Ru2 O3 90.2(3) . . ?
N4 Ru2 O3 87.4(3) . . ?
O1 Ru2 O8 93.7(3) . . ?
N4 Ru2 O8 94.9(3) . . ?
O3 Ru2 O8 175.4(3) . . ?
O1 Ru2 O10 95.7(3) . . ?
N4 Ru2 O10 172.6(3) . . ?
O3 Ru2 O10 89.0(3) . . ?
O8 Ru2 O10 88.2(3) . . ?
O1 Ru2 N6 168.4(3) . . ?
N4 Ru2 N6 77.8(4) . . ?
O3 Ru2 N6 91.2(3) . . ?
O8 Ru2 N6 85.4(3) . . ?
O10 Ru2 N6 95.8(3) . . ?
O1 Ru3 O5 92.8(3) . . ?
O1 Ru3 O11 94.6(3) . . ?
O5 Ru3 O11 89.0(3) . . ?
O1 Ru3 O9 94.0(3) . . ?
O5 Ru3 O9 173.1(3) . . ?
O11 Ru3 O9 91.3(3) . . ?
O1 Ru3 O7 94.1(3) . . ?
O5 Ru3 O7 91.2(3) . . ?
O11 Ru3 O7 171.3(3) . . ?
O9 Ru3 O7 87.5(3) . . ?
O1 Ru3 N7 179.0(3) . . ?
O5 Ru3 N7 86.8(3) . . ?
O11 Ru3 N7 86.3(3) . . ?
O9 Ru3 N7 86.3(3) . . ?
O7 Ru3 N7 85.0(3) . . ?
F3 P1 F4 94.3(10) . . ?
F3 P1 F5 88.1(11) . . ?
F4 P1 F5 90.8(10) . . ?
F3 P1 F6 96.5(11) . . ?
F4 P1 F6 87.7(8) . . ?
F5 P1 F6 175.3(12) . . ?
F3 P1 F2 87.3(9) . . ?
F4 P1 F2 178.4(10) . . ?
F5 P1 F2 89.3(10) . . ?
F6 P1 F2 92.1(10) . . ?
F3 P1 F1 174.1(10) . . ?
F4 P1 F1 91.6(10) . . ?
F5 P1 F1 92.4(13) . . ?
F6 P1 F1 83.2(11) . . ?
F2 P1 F1 86.8(9) . . ?
C1 N1 N2 106.3(9) . . ?
C1 N1 Ru1 142.1(8) . . ?
N2 N1 Ru1 111.6(6) . . ?
C3 N2 N1 110.4(10) . . ?
C3 N2 C4 131.6(10) . . ?
N1 N2 C4 117.6(8) . . ?
C4 N3 N4 119.4(8) . . ?
C4 N3 Ru1 121.4(7) . . ?
N4 N3 Ru1 118.4(6) . . ?
C7 N4 N3 119.2(8) . . ?
C7 N4 Ru2 120.9(7) . . ?
N3 N4 Ru2 118.7(6) . . ?
C8 N5 C7 133.6(12) . . ?
C8 N5 N6 108.6(11) . . ?
C7 N5 N6 117.1(8) . . ?
C10 N6 N5 106.4(10) . . ?
C10 N6 Ru2 142.1(10) . . ?
N5 N6 Ru2 111.5(7) . . ?
C21 N7 C21' 68.4(18) . . ?
C21 N7 C25' 82.5(11) . . ?
C21' N7 C25' 120.6(6) . . ?
C21 N7 C25 120.4(6) . . ?
C21' N7 C25 78.6(11) . . ?
C25' N7 C25 73.4(16) . . ?
C21 N7 Ru3 120.8(7) . . ?
C21' N7 Ru3 119.2(7) . . ?
C25' N7 Ru3 120.2(7) . . ?
C25 N7 Ru3 118.4(7) . . ?
Ru3 O1 Ru1 123.2(3) . . ?
Ru3 O1 Ru2 122.1(3) . . ?
Ru1 O1 Ru2 114.0(3) . . ?
C11 O2 Ru1 129.2(6) . . ?
C11 O3 Ru2 129.8(6) . . ?
C13 O4 Ru1 130.1(7) . . ?
C13 O5 Ru3 128.5(7) . . ?
C15 O6 Ru1 128.0(6) . . ?
C15 O7 Ru3 132.4(6) . . ?
C17 O8 Ru2 128.4(6) . . ?
C17 O9 Ru3 134.6(6) . . ?
C19 O10 Ru2 131.7(6) . . ?
C19 O11 Ru3 130.6(6) . . ?
N1 C1 C2 110.1(12) . . ?
N1 C1 H1A 125.0 . . ?
C2 C1 H1A 125.0 . . ?
C1 C2 C3 106.6(11) . . ?
C1 C2 H2A 126.7 . . ?
C3 C2 H2A 126.7 . . ?
N2 C3 C2 106.6(11) . . ?
N2 C3 H3A 126.7 . . ?
C2 C3 H3A 126.7 . . ?
N3 C4 N2 111.7(9) . . ?
N3 C4 C5 121.6(11) . . ?
N2 C4 C5 126.6(10) . . ?
C6 C5 C4 117.8(10) . . ?
C6 C5 H5A 121.1 . . ?
C4 C5 H5A 121.1 . . ?
C7 C6 C5 119.3(10) . . ?
C7 C6 H6A 120.3 . . ?
C5 C6 H6A 120.3 . . ?
N4 C7 C6 122.1(10) . . ?
N4 C7 N5 112.1(9) . . ?
C6 C7 N5 125.8(10) . . ?
C9 C8 N5 108.9(13) . . ?
C9 C8 H8A 125.5 . . ?
N5 C8 H8A 125.5 . . ?
C8 C9 C10 107.1(12) . . ?
C8 C9 H9A 126.5 . . ?
C10 C9 H9A 126.5 . . ?
N6 C10 C9 109.0(14) . . ?
N6 C10 H10A 125.5 . . ?
C9 C10 H10A 125.5 . . ?
O2 C11 O3 127.8(9) . . ?
O2 C11 C12 115.7(9) . . ?
O3 C11 C12 116.5(9) . . ?
C11 C12 H12A 109.5 . . ?
C11 C12 H12B 109.5 . . ?
H12A C12 H12B 109.5 . . ?
C11 C12 H12C 109.5 . . ?
H12A C12 H12C 109.5 . . ?
H12B C12 H12C 109.5 . . ?
O4 C13 O5 127.0(10) . . ?
O4 C13 C14 118.3(10) . . ?
O5 C13 C14 114.6(10) . . ?
C13 C14 H14A 109.5 . . ?
C13 C14 H14B 109.5 . . ?
H14A C14 H14B 109.5 . . ?
C13 C14 H14C 109.5 . . ?
H14A C14 H14C 109.5 . . ?
H14B C14 H14C 109.5 . . ?
O7 C15 O6 126.6(9) . . ?
O7 C15 C16 115.9(9) . . ?
O6 C15 C16 117.4(9) . . ?
C15 C16 H16A 109.5 . . ?
C15 C16 H16B 109.5 . . ?
H16A C16 H16B 109.5 . . ?
C15 C16 H16C 109.5 . . ?
H16A C16 H16C 109.5 . . ?
H16B C16 H16C 109.5 . . ?
O9 C17 O8 126.2(9) . . ?
O9 C17 C18 117.1(9) . . ?
O8 C17 C18 116.7(10) . . ?
C17 C18 H18A 109.5 . . ?
C17 C18 H18B 109.5 . . ?
H18A C18 H18B 109.5 . . ?
C17 C18 H18C 109.5 . . ?
H18A C18 H18C 109.5 . . ?
H18B C18 H18C 109.5 . . ?
O10 C19 O11 126.0(9) . . ?
O10 C19 C20 116.7(9) . . ?
O11 C19 C20 117.3(9) . . ?
C19 C20 H20A 109.5 . . ?
C19 C20 H20B 109.5 . . ?
H20A C20 H20B 109.5 . . ?
C19 C20 H20C 109.5 . . ?
H20A C20 H20C 109.5 . . ?
H20B C20 H20C 109.5 . . ?
N7 C21 C22 119.6(7) . . ?
N7 C21 H21A 120.2 . . ?
C22 C21 H21A 120.2 . . ?
C21 C22 C23 119.6(7) . . ?
C21 C22 H22A 120.2 . . ?
C23 C22 H22A 120.2 . . ?
C24 C23 C22 119.7(7) . . ?
C24 C23 H23A 120.2 . . ?
C22 C23 H23A 120.2 . . ?
C23 C24 C25 119.3(7) . . ?
C23 C24 H24A 120.4 . . ?
C25 C24 H24A 120.4 . . ?
N7 C25 C24 119.8(7) . . ?
N7 C25 H25A 120.1 . . ?
C24 C25 H25A 120.1 . . ?
N7 C21' C22' 119.7(7) . . ?
N7 C21' H21B 120.1 . . ?
C22' C21' H21B 120.1 . . ?
C21' C22' H22B 120.2 . . ?
C25' C24' H24B 120.2 . . ?
N7 C25' C24' 119.7(7) . . ?
N7 C25' H25B 120.2 . . ?
C24' C25' H25B 120.2 . . ?
Cl2 C01 Cl1 111.0(9) . . ?
Cl2 C01 H01A 109.6 . . ?
Cl1 C01 H01A 109.7 . . ?
Cl2 C01 H01B 109.4 . . ?
Cl1 C01 H01B 109.2 . . ?
H01A C01 H01B 108.0 . . ?
Cl4 C02 Cl3 111.2(9) . . ?
Cl4 C02 H02A 109.2 . . ?
Cl3 C02 H02A 109.4 . . ?
Cl4 C02 H02B 109.5 . . ?
Cl3 C02 H02B 109.4 . . ?
H02A C02 H02B 108.0 . . ?

loop_
_geom_bond_atom_site_label_1
_geom_bond_atom_site_label_2
_geom_bond_distance
_geom_bond_site_symmetry_2
_geom_bond_publ_flag
Ru1 O1 1.904(6) . ?
Ru1 N3 1.937(8) . ?
Ru1 O6 2.049(6) . ?
Ru1 O2 2.049(7) . ?
Ru1 O4 2.073(7) . ?
Ru1 N1 2.093(8) . ?
Ru2 O1 1.938(6) . ?
Ru2 N4 1.942(8) . ?
Ru2 O3 2.062(7) . ?
Ru2 O8 2.068(7) . ?
Ru2 O10 2.077(7) . ?
Ru2 N6 2.079(9) . ?
Ru3 O1 1.882(6) . ?
Ru3 O5 2.020(7) . ?
Ru3 O11 2.035(6) . ?
Ru3 O9 2.045(7) . ?
Ru3 O7 2.059(7) . ?
Ru3 N7 2.119(7) . ?
P1 F3 1.510(14) . ?
P1 F4 1.529(13) . ?
P1 F5 1.529(15) . ?
P1 F6 1.550(14) . ?
P1 F2 1.544(14) . ?
P1 F1 1.602(16) . ?
N1 C1 1.325(14) . ?
N1 N2 1.373(12) . ?
N2 C3 1.355(14) . ?
N2 C4 1.380(14) . ?
N3 C4 1.351(12) . ?
N3 N4 1.369(11) . ?
N4 C7 1.357(12) . ?
N5 C8 1.369(14) . ?
N5 C7 1.370(14) . ?
N5 N6 1.398(13) . ?
N6 C10 1.338(15) . ?
N7 C21 1.377(8) . ?
N7 C21' 1.382(8) . ?
N7 C25' 1.383(8) . ?
N7 C25 1.387(8) . ?
O2 C11 1.264(12) . ?
O3 C11 1.257(12) . ?
O4 C13 1.258(13) . ?
O5 C13 1.282(13) . ?
O6 C15 1.267(12) . ?
O7 C15 1.253(12) . ?
O8 C17 1.277(12) . ?
O9 C17 1.265(12) . ?
O10 C19 1.262(12) . ?
O11 C19 1.268(11) . ?
C1 C2 1.392(16) . ?
C1 H1A 0.9300 . ?
C2 C3 1.376(19) . ?
C2 H2A 0.9300 . ?
C3 H3A 0.9300 . ?
C4 C5 1.397(15) . ?
C5 C6 1.377(17) . ?
C5 H5A 0.9300 . ?
C6 C7 1.359(16) . ?
C6 H6A 0.9300 . ?
C8 C9 1.33(2) . ?
C8 H8A 0.9300 . ?
C9 C10 1.42(2) . ?
C9 H9A 0.9300 . ?
C10 H10A 0.9300 . ?
C11 C12 1.531(14) . ?
C12 H12A 0.9600 . ?
C12 H12B 0.9600 . ?
C12 H12C 0.9600 . ?
C13 C14 1.520(16) . ?
C14 H14A 0.9600 . ?
C14 H14B 0.9600 . ?
C14 H14C 0.9600 . ?
C15 C16 1.525(14) . ?
C16 H16A 0.9600 . ?
C16 H16B 0.9600 . ?
C16 H16C 0.9600 . ?
C17 C18 1.499(13) . ?
C18 H18A 0.9600 . ?
C18 H18B 0.9600 . ?
C18 H18C 0.9600 . ?
C19 C20 1.515(13) . ?
C20 H20A 0.9600 . ?
C20 H20B 0.9600 . ?
C20 H20C 0.9600 . ?
C21 C22 1.390(8) . ?
C21 H21A 0.9300 . ?
C22 C23 1.392(8) . ?
C22 H22A 0.9300 . ?
C23 C24 1.383(9) . ?
C23 H23A 0.9300 . ?
C24 C25 1.387(8) . ?
C24 H24A 0.9300 . ?
C25 H25A 0.9300 . ?
C21' C22' 1.389(9) . ?
C21' H21B 0.9300 . ?
C22' H22B 0.9300 . ?
C24' C25' 1.387(8) . ?
C24' H24B 0.9300 . ?
C25' H25B 0.9300 . ?
C01 Cl2 1.761(10) . ?
C01 Cl1 1.759(10) . ?
C01 H01A 0.9700 . ?
C01 H01B 0.9700 . ?
C02 Cl4 1.753(10) . ?
C02 Cl3 1.767(10) . ?
C02 H02A 0.9700 . ?
C02 H02B 0.9700 . ?
